data_7151122
loop_
_publ_author_name
'Davies, Stephen G.'
'Garner, A. Christopher'
'Ouzman, Jaqueline V. A.'
'Roberts, Paul M.'
'Smith, Andrew D.'
'Snow, Emma J.'
'Thomson, James E.'
'Tamayo, Juan A.'
'Vickers, Richard J.'

_publ_section_title
;
 Diastereoselective synthesis of quaternary alpha-amino acids from
 diketopiperazine templates.
;
_journal_issue 13
_journal_name_full 'Organic &amp; biomolecular chemistry'
_journal_page_first 2138
_journal_page_last 2147
_journal_paper_doi 10.1039/b704475e
_journal_volume 5
_journal_year 2007
_chemical_absolute_configuration unk
_chemical_compound_source
;
?
;
_chemical_formula_moiety ' C30 H37 N3 O5 '
_chemical_formula_sum 'C30 H37 N3 O5'
_chemical_formula_weight 519.64
_chemical_melting_point ?
_chemical_name_systematic
;
?
;
_space_group_IT_number 4
_symmetry_cell_setting monoclinic
_symmetry_space_group_name_Hall 'P 2yb'
_symmetry_space_group_name_H-M 'P 1 21 1'
_atom_sites_solution_hydrogens geom
_atom_sites_solution_primary direct
_audit_creation_date 03-13-05
_audit_creation_method CRYSTALS_ver_12-03-99
_cell_angle_alpha 90
_cell_angle_beta 103.8663(15)
_cell_angle_gamma 90
_cell_formula_units_Z 2
_cell_length_a 9.3443(3)
_cell_length_b 9.8498(3)
_cell_length_c 15.9297(6)
_cell_measurement_reflns_used 3124
_cell_measurement_temperature 190
_cell_measurement_theta_max 27
_cell_measurement_theta_min 5
_cell_volume 1423.43(8)
_computing_cell_refinement
;
Denzo/Scalepack (Otwinowski & Minor, 1996)
;
_computing_data_collection
;
COLLECT (Nonius BV, 1997)
;
_computing_data_reduction
;
Denzo/Scalepack (Otwinowski & Minor, 1996)
;
_computing_molecular_graphics
;
CAMERON (Watkin et al 1996)
;
_computing_publication_material
;
CRYSTALS (Watkin et al 2001)
;
_computing_structure_refinement
;
CRYSTALS (Watkin et al 2001)
;
_computing_structure_solution
;
USER DEFINED STRUCTURE SOLUTION
;
_diffrn_ambient_temperature 190
_diffrn_measured_fraction_theta_full 0.989
_diffrn_measured_fraction_theta_max 0.989
_diffrn_measurement_device_type
;
Enraf Nonius Kappa CCD
;
_diffrn_measurement_method \w
_diffrn_radiation_monochromator graphite
_diffrn_radiation_type 'Mo K\a'
_diffrn_radiation_wavelength 0.71073
_diffrn_reflns_av_R_equivalents 0.02
_diffrn_reflns_limit_h_max 11
_diffrn_reflns_limit_h_min -11
_diffrn_reflns_limit_k_max 11
_diffrn_reflns_limit_k_min -12
_diffrn_reflns_limit_l_max 20
_diffrn_reflns_limit_l_min -20
_diffrn_reflns_number 5959
_diffrn_reflns_theta_full 27.100
_diffrn_reflns_theta_max 27.100
_diffrn_reflns_theta_min 5.128
_diffrn_standards_decay_% 0.00
_diffrn_standards_interval_count 0
_diffrn_standards_interval_time 0
_diffrn_standards_number 0
_exptl_absorpt_coefficient_mu 0.083
_exptl_absorpt_correction_T_max 0.99
_exptl_absorpt_correction_T_min 0.99
_exptl_absorpt_correction_type multi-scan
_exptl_absorpt_process_details
;
Denzo/Scalepack (Otwinowski & Minor, 1996)
;
_exptl_crystal_colour ' colourless '
_exptl_crystal_density_diffrn 1.212
_exptl_crystal_density_meas ?
_exptl_crystal_description ' block '
_exptl_crystal_F_000 556.000
_exptl_crystal_size_max 0.10
_exptl_crystal_size_mid 0.10
_exptl_crystal_size_min 0.10
_refine_diff_density_max 0.18
_refine_diff_density_min -0.19
_refine_ls_extinction_method None
_refine_ls_goodness_of_fit_ref 1.0935
_refine_ls_hydrogen_treatment constr
_refine_ls_matrix_type full
_refine_ls_number_parameters 343
_refine_ls_number_reflns 2832
_refine_ls_R_factor_all 0.0651
_refine_ls_R_factor_gt 0.0518
_refine_ls_shift/su_max 0.000149
_refine_ls_structure_factor_coef F
_refine_ls_weighting_details
;
Method = Prince modified Chebychev polynomial, (Watkin, 1994)
W = [weight] * [1-(deltaF/6*sigmaF)^2]^2

1.15 0.673 0.807
;
_refine_ls_weighting_scheme calc
_refine_ls_wR_factor_all 0.0633
_refine_ls_wR_factor_gt 0.0566
_refine_ls_wR_factor_ref 0.0566
_reflns_limit_h_max 11
_reflns_limit_h_min -11
_reflns_limit_k_max 12
_reflns_limit_k_min 0
_reflns_limit_l_max 20
_reflns_limit_l_min 0
_reflns_number_gt 2832
_reflns_number_total 3279
_reflns_threshold_expression I>1.00u(I)
_cod_data_source_file b704475e.txt
_cod_data_source_block 1
_cod_depositor_comments
;
The following automatic conversions were performed:
'_symmetry_cell_setting' value 'Monoclinic ' changed to 'monoclinic'
according to '/home/saulius/struct/CIF-dictionaries/cif_core.dic'
dictionary named 'cif_core.dic' version 2.4.1 from 2010-06-29.

Automatic conversion script
Id: cif_fix_enum 1527 2010-12-29 10:47:43Z saulius 

The following automatic conversions were performed:

'_chemical_melting_point' value 'not measured' was changed to '?' -
the value is undefined or not given.

Automatic conversion script
Id: cif_fix_values 1646 2011-03-28 12:23:43Z adriana 
;
_cod_original_sg_symbol_H-M 'P 1 21 1 '
_cod_original_formula_sum ' C30 H37 N3 O5 '
_cod_database_code 7151122

loop_
_symmetry_equiv_pos_as_xyz
x,y,z
-x,y+1/2,-z

loop_
_atom_site_label
_atom_site_type_symbol
_atom_site_fract_x
_atom_site_fract_y
_atom_site_fract_z
_atom_site_U_iso_or_equiv
_atom_site_occupancy
_atom_site_adp_type
_atom_site_attached_hydrogens
N1 N -0.8348(2) -0.0400(2) -0.39708(14) 0.0318 1.0000 Uani .
C2 C -0.6919(3) -0.1088(3) -0.37131(17) 0.0318 1.0000 Uani .
C3 C -0.5702(3) -0.0051(3) -0.35597(17) 0.0318 1.0000 Uani .
N4 N -0.5754(3) 0.1158(3) -0.38120(16) 0.0374 1.0000 Uani .
C5 C -0.7162(3) 0.1716(3) -0.42748(18) 0.0366 1.0000 Uani .
C6 C -0.8536(3) 0.0852(3) -0.43200(17) 0.0345 1.0000 Uani .
O7 O -0.9759(2) 0.1340(3) -0.46317(16) 0.0508 1.0000 Uani .
C8 C -0.7377(4) 0.3108(3) -0.38667(19) 0.0399 1.0000 Uani .
C9 C -0.7527(3) 0.2961(3) -0.29496(19) 0.0381 1.0000 Uani .
C10 C -0.8869(3) 0.3110(3) -0.26530(18) 0.0363 1.0000 Uani .
C11 C -0.8523(3) 0.2855(3) -0.17516(18) 0.0359 1.0000 Uani .
N12 N -0.7006(3) 0.2552(3) -0.15135(15) 0.0390 1.0000 Uani .
C13 C -0.6445(3) 0.2626(3) -0.2253(2) 0.0412 1.0000 Uani .
C14 C -0.6091(3) 0.2185(4) -0.07160(19) 0.0425 1.0000 Uani .
O15 O -0.6838(2) 0.2206(3) -0.01030(12) 0.0443 1.0000 Uani .
C16 C -0.6061(3) 0.1980(4) 0.08264(19) 0.0448 1.0000 Uani .
C17 C -0.7314(4) 0.2113(5) 0.1272(2) 0.0603 1.0000 Uani .
C18 C -0.4931(4) 0.3096(5) 0.1094(2) 0.0617 1.0000 Uani .
C19 C -0.5413(5) 0.0572(5) 0.0933(3) 0.0680 1.0000 Uani .
O20 O -0.4813(2) 0.1914(3) -0.06322(14) 0.0551 1.0000 Uani .
C21 C -0.9586(3) 0.2908(3) -0.12718(19) 0.0372 1.0000 Uani .
C22 C -1.1014(3) 0.3240(3) -0.1715(2) 0.0426 1.0000 Uani .
C23 C -1.1365(4) 0.3507(4) -0.2599(2) 0.0482 1.0000 Uani .
C24 C -1.0313(4) 0.3435(3) -0.30725(19) 0.0429 1.0000 Uani .
O25 O -0.4429(2) -0.0623(2) -0.31055(14) 0.0433 1.0000 Uani .
C26 C -0.3143(4) 0.0232(5) -0.2936(3) 0.0657 1.0000 Uani .
C27 C -0.6728(3) -0.2169(3) -0.4389(2) 0.0454 1.0000 Uani .
C28 C -0.6242(4) -0.1525(4) -0.5147(2) 0.0548 1.0000 Uani .
C29 C -0.5683(5) -0.3302(4) -0.3977(3) 0.0701 1.0000 Uani .
C30 C -0.9640(3) -0.1176(3) -0.38549(18) 0.0368 1.0000 Uani .
C31 C -0.9429(3) -0.1601(3) -0.29150(19) 0.0346 1.0000 Uani .
C32 C -0.9378(4) -0.2950(3) -0.2687(2) 0.0402 1.0000 Uani .
C33 C -0.9144(4) -0.3350(3) -0.1821(2) 0.0424 1.0000 Uani .
C34 C -0.8971(3) -0.2370(3) -0.11831(19) 0.0362 1.0000 Uani .
C35 C -0.9025(3) -0.1001(3) -0.14073(19) 0.0377 1.0000 Uani .
C36 C -0.9252(3) -0.0619(3) -0.2266(2) 0.0363 1.0000 Uani .
O37 O -0.8731(3) -0.2635(2) -0.03175(13) 0.0470 1.0000 Uani .
C38 C -0.8566(4) -0.4025(4) -0.0053(2) 0.0489 1.0000 Uani .
H21 H -0.6831 -0.1603 -0.3152 0.0399 1.0000 Uiso .
H51 H -0.7104 0.1760 -0.4898 0.0470 1.0000 Uiso .
H81 H -0.8277 0.3574 -0.4225 0.0521 1.0000 Uiso .
H82 H -0.6492 0.3707 -0.3872 0.0521 1.0000 Uiso .
H131 H -0.5375 0.2445 -0.2264 0.0549 1.0000 Uiso .
H171 H -0.6990 0.1997 0.1908 0.0805 1.0000 Uiso .
H172 H -0.7784 0.3060 0.1153 0.0805 1.0000 Uiso .
H173 H -0.8130 0.1437 0.1035 0.0805 1.0000 Uiso .
H181 H -0.4376 0.2989 0.1715 0.0806 1.0000 Uiso .
H182 H -0.5443 0.4011 0.1034 0.0806 1.0000 Uiso .
H183 H -0.4204 0.3102 0.0721 0.0806 1.0000 Uiso .
H191 H -0.4895 0.0386 0.1544 0.0873 1.0000 Uiso .
H192 H -0.6235 -0.0131 0.0750 0.0873 1.0000 Uiso .
H193 H -0.4709 0.0438 0.0551 0.0873 1.0000 Uiso .
H211 H -0.9320 0.2698 -0.0634 0.0472 1.0000 Uiso .
H221 H -1.1824 0.3289 -0.1384 0.0542 1.0000 Uiso .
H231 H -1.2425 0.3770 -0.2899 0.0595 1.0000 Uiso .
H241 H -1.0561 0.3606 -0.3717 0.0539 1.0000 Uiso .
H261 H -0.2254 -0.0259 -0.2611 0.0785 1.0000 Uiso .
H262 H -0.2943 0.0575 -0.3502 0.0785 1.0000 Uiso .
H263 H -0.3303 0.1062 -0.2594 0.0785 1.0000 Uiso .
H271 H -0.7739 -0.2575 -0.4627 0.0596 1.0000 Uiso .
H281 H -0.6144 -0.2213 -0.5586 0.0700 1.0000 Uiso .
H282 H -0.6978 -0.0805 -0.5442 0.0700 1.0000 Uiso .
H283 H -0.5259 -0.1047 -0.4934 0.0700 1.0000 Uiso .
H291 H -0.5578 -0.3985 -0.4413 0.0904 1.0000 Uiso .
H292 H -0.6056 -0.3759 -0.3502 0.0904 1.0000 Uiso .
H293 H -0.4680 -0.2902 -0.3704 0.0904 1.0000 Uiso .
H301 H -1.0569 -0.0596 -0.4029 0.0489 1.0000 Uiso .
H302 H -0.9802 -0.2005 -0.4240 0.0489 1.0000 Uiso .
H321 H -0.9483 -0.3674 -0.3146 0.0485 1.0000 Uiso .
H331 H -0.9126 -0.4341 -0.1659 0.0551 1.0000 Uiso .
H351 H -0.8897 -0.0282 -0.0935 0.0476 1.0000 Uiso .
H361 H -0.9287 0.0374 -0.2428 0.0443 1.0000 Uiso .
H381 H -0.8382 -0.4091 0.0589 0.0646 1.0000 Uiso .
H382 H -0.9430 -0.4569 -0.0338 0.0646 1.0000 Uiso .
H383 H -0.7655 -0.4409 -0.0226 0.0646 1.0000 Uiso .

loop_
_atom_site_aniso_label
_atom_site_aniso_U_11
_atom_site_aniso_U_22
_atom_site_aniso_U_33
_atom_site_aniso_U_23
_atom_site_aniso_U_13
_atom_site_aniso_U_12
N1 0.0294(11) 0.0337(12) 0.0321(11) -0.001(1) 0.0071(9) -0.0027(9)
C2 0.0298(13) 0.0324(13) 0.0332(13) 0.0029(11) 0.008(1) 0.0003(11)
C3 0.0314(13) 0.0353(15) 0.0313(13) -0.0031(11) 0.013(1) -0.0018(11)
N4 0.0372(13) 0.0389(14) 0.0387(13) 0.000(1) 0.014(1) -0.007(1)
C5 0.0444(16) 0.0346(15) 0.0316(13) 0.0036(11) 0.0110(11) -0.0007(12)
C6 0.0399(15) 0.0359(15) 0.0266(13) 0.0012(11) 0.0059(11) 0.0008(12)
O7 0.0422(12) 0.0473(13) 0.0573(13) 0.0124(11) 0.001(1) 0.0052(11)
C8 0.0521(16) 0.0317(15) 0.0376(15) 0.0040(12) 0.0139(13) -0.0007(13)
C9 0.0480(15) 0.0305(14) 0.0363(14) -0.0042(12) 0.0111(12) 0.0000(12)
C10 0.0442(15) 0.0286(15) 0.0358(14) -0.0042(12) 0.0089(12) -0.0016(12)
C11 0.0413(15) 0.0289(14) 0.0368(14) -0.0024(12) 0.0079(12) 0.0017(12)
N12 0.0397(13) 0.0456(15) 0.0329(11) -0.0042(11) 0.011(1) 0.0002(11)
C13 0.0430(16) 0.0421(17) 0.0403(15) -0.0051(13) 0.0137(13) -0.0021(13)
C14 0.0405(17) 0.0468(18) 0.0397(15) -0.0053(14) 0.0084(12) 0.0007(14)
O15 0.036(1) 0.0627(15) 0.033(1) -0.001(1) 0.0057(8) 0.006(1)
C16 0.0391(15) 0.062(2) 0.0315(14) 0.0011(14) 0.0043(11) 0.0052(15)
C17 0.0539(19) 0.092(3) 0.0354(15) -0.0004(19) 0.0121(14) 0.005(2)
C18 0.055(2) 0.086(3) 0.0393(17) -0.0090(19) 0.0019(14) -0.010(2)
C19 0.078(3) 0.077(3) 0.054(2) 0.020(2) 0.024(2) 0.020(2)
O20 0.0436(13) 0.0763(19) 0.0457(13) 0.0004(12) 0.011(1) 0.0106(12)
C21 0.0404(15) 0.0310(15) 0.0388(14) -0.0026(12) 0.0067(12) -0.0002(12)
C22 0.0439(16) 0.0405(17) 0.0438(16) -0.0020(13) 0.0115(13) -0.0015(14)
C23 0.0445(17) 0.0490(19) 0.0483(18) -0.0011(15) 0.0054(14) 0.0050(15)
C24 0.0519(17) 0.0386(16) 0.0372(15) -0.0003(13) 0.0087(13) 0.0007(14)
O25 0.031(1) 0.0474(13) 0.0496(12) 0.003(1) 0.0068(9) -0.0015(9)
C26 0.0340(17) 0.067(3) 0.090(3) 0.004(2) 0.0025(17) -0.0092(17)
C27 0.0375(15) 0.0385(17) 0.0599(19) -0.0110(15) 0.0112(14) -0.0014(13)
C28 0.060(2) 0.064(2) 0.0429(17) -0.0187(16) 0.0172(15) 0.0030(18)
C29 0.079(3) 0.038(2) 0.096(3) -0.005(2) 0.026(2) 0.0133(19)
C30 0.0330(14) 0.0373(15) 0.0397(14) -0.0010(12) 0.0080(11) -0.0050(12)
C31 0.0279(13) 0.0376(15) 0.0390(14) -0.0027(12) 0.009(1) -0.0056(12)
C32 0.0483(17) 0.0333(16) 0.0434(15) -0.0062(13) 0.0200(13) -0.0089(13)
C33 0.0508(18) 0.0323(15) 0.0484(17) 0.0017(13) 0.0205(14) -0.0051(13)
C34 0.0362(14) 0.0399(16) 0.0361(14) -0.0023(12) 0.0158(11) -0.0002(12)
C35 0.0351(14) 0.0381(16) 0.0416(16) -0.0067(13) 0.0128(12) -0.0018(12)
C36 0.0364(14) 0.0300(14) 0.0435(16) -0.0035(12) 0.0116(12) -0.0040(12)
O37 0.0572(13) 0.0477(14) 0.0375(11) -0.001(1) 0.0144(9) -0.0021(11)
C38 0.058(2) 0.049(2) 0.0398(16) 0.0062(15) 0.0130(14) 0.0030(16)

loop_
_atom_type_symbol
_atom_type_scat_dispersion_real
_atom_type_scat_dispersion_imag
_atom_type_scat_Cromer_Mann_a1
_atom_type_scat_Cromer_Mann_b1
_atom_type_scat_Cromer_Mann_a2
_atom_type_scat_Cromer_Mann_b2
_atom_type_scat_Cromer_Mann_a3
_atom_type_scat_Cromer_Mann_b3
_atom_type_scat_Cromer_Mann_a4
_atom_type_scat_Cromer_Mann_b4
_atom_type_scat_Cromer_Mann_c
_atom_type_scat_source
'C ' 0.0033 0.0016 2.3100 20.8439 1.0200 10.2075 1.5886 0.5687 0.8650 51.6512 0.2156 International_Tables_Vol_IV_Table_2.2B
'H ' 0.0000 0.0000 0.4930 10.5109 0.3229 26.1257 0.1402 3.1424 0.0408 57.7998 0.0030 International_Tables_Vol_IV_Table_2.2B
'N ' 0.0061 0.0033 12.2126 0.0057 3.1322 9.8933 2.0125 28.9975 1.1663 0.5826 -11.5290 International_Tables_Vol_IV_Table_2.2B
'O ' 0.0106 0.0060 3.0485 13.2771 2.2868 5.7011 1.5463 0.3239 0.8670 32.9089 0.2508 International_Tables_Vol_IV_Table_2.2B

loop_
_geom_angle_atom_site_label_1
_geom_angle_site_symmetry_1
_geom_angle_atom_site_label_2
_geom_angle_site_symmetry_2
_geom_angle_atom_site_label_3
_geom_angle_site_symmetry_3
_geom_angle
_geom_angle_publ_flag
C2 . N1 . C6 . 124.0(2) yes
C2 . N1 . C30 . 116.3(2) yes
C6 . N1 . C30 . 119.7(2) yes
N1 . C2 . C3 . 109.5(2) yes
N1 . C2 . C27 . 111.8(2) yes
C3 . C2 . C27 . 111.7(2) yes
N1 . C2 . H21 . 110.717 no
C3 . C2 . H21 . 107.340 no
C27 . C2 . H21 . 105.675 no
C2 . C3 . N4 . 128.5(3) yes
C2 . C3 . O25 . 109.7(2) yes
N4 . C3 . O25 . 121.8(3) yes
C3 . N4 . C5 . 118.9(3) yes
N4 . C5 . C6 . 117.5(2) yes
N4 . C5 . C8 . 108.3(2) yes
C6 . C5 . C8 . 108.7(2) yes
N4 . C5 . H51 . 105.077 no
C6 . C5 . H51 . 102.732 no
C8 . C5 . H51 . 114.684 no
N1 . C6 . C5 . 117.8(2) yes
N1 . C6 . O7 . 122.8(3) yes
C5 . C6 . O7 . 119.4(3) yes
C5 . C8 . C9 . 111.9(2) yes
C5 . C8 . H81 . 109.878 no
C9 . C8 . H81 . 109.487 no
C5 . C8 . H82 . 108.805 no
C9 . C8 . H82 . 109.139 no
H81 . C8 . H82 . 107.555 no
C8 . C9 . C10 . 126.5(3) yes
C8 . C9 . C13 . 126.5(3) yes
C10 . C9 . C13 . 107.0(3) yes
C9 . C10 . C11 . 107.9(2) yes
C9 . C10 . C24 . 133.0(3) yes
C11 . C10 . C24 . 119.1(3) yes
C10 . C11 . N12 . 106.3(2) yes
C10 . C11 . C21 . 122.0(3) yes
N12 . C11 . C21 . 131.6(3) yes
C11 . N12 . C13 . 108.5(2) yes
C11 . N12 . C14 . 131.0(2) yes
C13 . N12 . C14 . 120.4(2) yes
C9 . C13 . N12 . 110.3(3) yes
C9 . C13 . H131 . 124.872 no
N12 . C13 . H131 . 124.865 no
N12 . C14 . O15 . 110.4(2) yes
N12 . C14 . O20 . 122.3(3) yes
O15 . C14 . O20 . 127.3(3) yes
C14 . O15 . C16 . 120.5(2) yes
O15 . C16 . C17 . 101.7(2) yes
O15 . C16 . C18 . 108.0(3) yes
C17 . C16 . C18 . 111.8(3) yes
O15 . C16 . C19 . 109.5(3) yes
C17 . C16 . C19 . 111.2(3) yes
C18 . C16 . C19 . 113.7(3) yes
C16 . C17 . H171 . 112.811 no
C16 . C17 . H172 . 109.667 no
H171 . C17 . H172 . 107.697 no
C16 . C17 . H173 . 111.434 no
H171 . C17 . H173 . 108.853 no
H172 . C17 . H173 . 106.093 no
C16 . C18 . H181 . 111.160 no
C16 . C18 . H182 . 109.721 no
H181 . C18 . H182 . 107.772 no
C16 . C18 . H183 . 111.350 no
H181 . C18 . H183 . 108.672 no
H182 . C18 . H183 . 108.046 no
C16 . C19 . H191 . 111.595 no
C16 . C19 . H192 . 109.670 no
H191 . C19 . H192 . 108.031 no
C16 . C19 . H193 . 110.855 no
H191 . C19 . H193 . 109.430 no
H192 . C19 . H193 . 107.117 no
C11 . C21 . C22 . 117.0(3) yes
C11 . C21 . H211 . 120.670 no
C22 . C21 . H211 . 122.294 no
C21 . C22 . C23 . 121.5(3) yes
C21 . C22 . H221 . 119.264 no
C23 . C22 . H221 . 119.243 no
C22 . C23 . C24 . 121.2(3) yes
C22 . C23 . H231 . 119.164 no
C24 . C23 . H231 . 119.601 no
C10 . C24 . C23 . 119.1(3) yes
C10 . C24 . H241 . 119.074 no
C23 . C24 . H241 . 121.870 no
C3 . O25 . C26 . 116.3(3) yes
O25 . C26 . H261 . 111.683 no
O25 . C26 . H262 . 110.451 no
H261 . C26 . H262 . 108.304 no
O25 . C26 . H263 . 110.432 no
H261 . C26 . H263 . 109.006 no
H262 . C26 . H263 . 106.815 no
C2 . C27 . C28 . 111.6(3) yes
C2 . C27 . C29 . 111.8(3) yes
C28 . C27 . C29 . 111.3(3) yes
C2 . C27 . H271 . 106.157 no
C28 . C27 . H271 . 107.204 no
C29 . C27 . H271 . 108.469 no
C27 . C28 . H281 . 111.617 no
C27 . C28 . H282 . 110.964 no
H281 . C28 . H282 . 108.390 no
C27 . C28 . H283 . 110.244 no
H281 . C28 . H283 . 108.748 no
H282 . C28 . H283 . 106.721 no
C27 . C29 . H291 . 110.946 no
C27 . C29 . H292 . 110.364 no
H291 . C29 . H292 . 109.425 no
C27 . C29 . H293 . 109.377 no
H291 . C29 . H293 . 109.214 no
H292 . C29 . H293 . 107.439 no
N1 . C30 . C31 . 110.4(2) yes
N1 . C30 . H301 . 110.110 no
C31 . C30 . H301 . 108.807 no
N1 . C30 . H302 . 110.511 no
C31 . C30 . H302 . 109.899 no
H301 . C30 . H302 . 107.063 no
C30 . C31 . C32 . 120.9(3) yes
C30 . C31 . C36 . 120.2(3) yes
C32 . C31 . C36 . 118.9(3) yes
C31 . C32 . C33 . 121.3(3) yes
C31 . C32 . H321 . 119.989 no
C33 . C32 . H321 . 118.674 no
C32 . C33 . C34 . 119.4(3) yes
C32 . C33 . H331 . 120.974 no
C34 . C33 . H331 . 119.622 no
C33 . C34 . C35 . 119.8(3) yes
C33 . C34 . O37 . 124.7(3) yes
C35 . C34 . O37 . 115.5(3) yes
C34 . C35 . C36 . 120.2(3) yes
C34 . C35 . H351 . 119.522 no
C36 . C35 . H351 . 120.243 no
C31 . C36 . C35 . 120.4(3) yes
C31 . C36 . H361 . 119.418 no
C35 . C36 . H361 . 120.158 no
C34 . O37 . C38 . 117.4(2) yes
O37 . C38 . H381 . 110.141 no
O37 . C38 . H382 . 111.582 no
H381 . C38 . H382 . 110.913 no
O37 . C38 . H383 . 108.155 no
H381 . C38 . H383 . 107.418 no
H382 . C38 . H383 . 108.486 no

loop_
_geom_bond_atom_site_label_1
_geom_bond_site_symmetry_1
_geom_bond_atom_site_label_2
_geom_bond_site_symmetry_2
_geom_bond_distance
_geom_bond_publ_flag
N1 . C2 . 1.466(3) yes
N1 . C6 . 1.347(4) yes
N1 . C30 . 1.477(3) yes
C2 . C3 . 1.504(4) yes
C2 . C27 . 1.555(4) yes
C2 . H21 . 1.014 no
C3 . N4 . 1.255(4) yes
C3 . O25 . 1.357(4) yes
N4 . C5 . 1.453(4) yes
C5 . C6 . 1.528(4) yes
C5 . C8 . 1.551(4) yes
C5 . H51 . 1.007 no
C6 . O7 . 1.229(4) yes
C8 . C9 . 1.508(4) yes
C8 . H81 . 1.007 no
C8 . H82 . 1.017 no
C9 . C10 . 1.450(4) yes
C9 . C13 . 1.351(4) yes
C10 . C11 . 1.417(4) yes
C10 . C24 . 1.392(4) yes
C11 . N12 . 1.409(4) yes
C11 . C21 . 1.392(4) yes
N12 . C13 . 1.401(4) yes
N12 . C14 . 1.398(4) yes
C13 . H131 . 1.020 no
C14 . O15 . 1.330(4) yes
C14 . O20 . 1.200(4) yes
O15 . C16 . 1.501(3) yes
C16 . C17 . 1.514(5) yes
C16 . C18 . 1.513(5) yes
C16 . C19 . 1.506(6) yes
C17 . H171 . 0.993 no
C17 . H172 . 1.029 no
C17 . H173 . 1.014 no
C18 . H181 . 1.007 no
C18 . H182 . 1.015 no
C18 . H183 . 1.003 no
C19 . H191 . 0.994 no
C19 . H192 . 1.024 no
C19 . H193 . 1.006 no
C21 . C22 . 1.391(4) yes
C21 . H211 . 1.007 no
C22 . C23 . 1.392(5) yes
C22 . H221 . 1.022 no
C23 . C24 . 1.377(5) yes
C23 . H231 . 1.025 no
C24 . H241 . 1.011 no
O25 . C26 . 1.439(4) yes
C26 . H261 . 0.993 no
C26 . H262 . 1.021 no
C26 . H263 . 1.013 no
C27 . C28 . 1.526(5) yes
C27 . C29 . 1.524(6) yes
C27 . H271 . 1.012 no
C28 . H281 . 0.994 no
C28 . H282 . 1.020 no
C28 . H283 . 1.015 no
C29 . H291 . 0.989 no
C29 . H292 . 1.012 no
C29 . H293 . 1.014 no
C30 . C31 . 1.521(4) yes
C30 . H301 . 1.020 no
C30 . H302 . 1.011 no
C31 . C32 . 1.375(4) yes
C31 . C36 . 1.396(4) yes
C32 . C33 . 1.399(4) yes
C32 . H321 . 1.010 no
C33 . C34 . 1.383(4) yes
C33 . H331 . 1.009 no
C34 . C35 . 1.393(4) yes
C34 . O37 . 1.368(4) yes
C35 . C36 . 1.385(4) yes
C35 . H351 . 1.019 no
C36 . H361 . 1.010 no
O37 . C38 . 1.430(4) yes
C38 . H381 . 0.998 no
C38 . H382 . 0.984 no
C38 . H383 . 1.028 no

loop_
_cod_related_entry_id
_cod_related_entry_database
_cod_related_entry_code
1 ChemSpider 20557754
